data_1533717
loop_
_publ_author_name
'Sousa, P.M.'
'Carvalho, M.D.'
'Melo Jorge, M.E.'
'Costa, F.M.'
'Cruz, M.M.'
'Godinho, M.'

_publ_section_title
;
 Bismuth for calcium substitution in Ca4 Mn3 O10: preparation and study
;
_journal_name_full 'Solid State Sciences'
_journal_page_first 943
_journal_page_last 949
_journal_volume 5
_journal_year 2003
_chemical_formula_sum 'Bi0.196 Ca0.791 Mn O3'
_chemical_name_systematic '(Ca0.791 Bi0.196) (Mn O3)'
_space_group_IT_number 62
_symmetry_space_group_name_Hall '-P 2ac 2n'
_symmetry_space_group_name_H-M 'P n m a'
_cell_angle_alpha 90
_cell_angle_beta 90
_cell_angle_gamma 90
_cell_formula_units_Z 4
_cell_length_a 5.33
_cell_length_b 7.519
_cell_length_c 5.329
_cell_volume 213.566
_citation_journal_id_ASTM SSSCFJ
_cod_data_source_file Sousa_SSSCFJ_2003_1033.cif
_cod_data_source_block Bi0.196Ca0.791Mn1O3
_cod_original_cell_volume 213.5664
_cod_original_formula_sum 'Bi0.196 Ca0.791 Mn1 O3'
_cod_database_code 1533717

loop_
_symmetry_equiv_pos_as_xyz
x,y,z
-x+1/2,-y,z+1/2
x+1/2,-y+1/2,-z+1/2
-x,y+1/2,-z
-x,-y,-z
x-1/2,y,-z-1/2
-x-1/2,y-1/2,z-1/2
x,-y-1/2,z

loop_
_atom_site_label
_atom_site_type_symbol
_atom_site_fract_x
_atom_site_fract_y
_atom_site_fract_z
_atom_site_occupancy
_atom_site_U_iso_or_equiv
Bi1 Bi+3 0.0373 0.25 0.0064 0.196 0.0
Mn1 Mn+3 0 0 0.5 1 0.0
Ca1 Ca+2 0.0373 0.25 0.0064 0.791 0.0
O2 O-2 0.298 0.043 0.714 1 0.0
O1 O-2 0.489 0.25 0.051 1 0.0
